data_7128310
loop_
_publ_author_name
'Kawasaki, Tsuneomi'
'Kaimori, Yoshiyasu'
'Shimada, Seiya'
'Hara, Natsuki'
'Sato, Susumu'
'Suzuki, Kenta'
'Asahi, Toru'
'Matsumoto, Arimasa'
'Soai, Kenso'

_publ_section_title
;
 Asymmetric autocatalysis triggered by triglycine sulfate with switchable
 chirality by altering the direction of the applied electric field.
;
_journal_issue 49
_journal_name_full 'Chemical communications (Cambridge, England)'
_journal_page_first 5999
_journal_page_last 6002
_journal_paper_doi 10.1039/d1cc02162a
_journal_volume 57
_journal_year 2021
_chemical_absolute_configuration ad
_chemical_formula_moiety '(C2H6O2N 1+)2,C2H5O2N, SO4 2-'
_chemical_formula_sum 'C6 H17 N3 O10 S'
_chemical_formula_weight 323.28
_chemical_name_common 'Triglycine sulfate'
_space_group_crystal_system monoclinic
_space_group_IT_number 4
_space_group_name_Hall 'P 2yb'
_space_group_name_H-M_alt 'P 1 21 1'
_atom_sites_solution_hydrogens geom
_atom_sites_solution_primary direct
_atom_sites_solution_secondary difmap
_audit_creation_method SHELXL-2018/3
_audit_update_record
;
2021-05-07 deposited with the CCDC.	2021-05-13 downloaded from the CCDC.
;
_cell_angle_alpha 90
_cell_angle_beta 110.407(3)
_cell_angle_gamma 90
_cell_formula_units_Z 2
_cell_length_a 9.4482(4)
_cell_length_b 12.6347(4)
_cell_length_c 5.7085(2)
_cell_measurement_reflns_used 7380
_cell_measurement_temperature 100(2)
_cell_measurement_theta_max 32.2250
_cell_measurement_theta_min 3.6870
_cell_volume 638.68(4)
_computing_cell_refinement 'CrysAlisPro 1.171.39.46 (Rigaku OD, 2018)'
_computing_data_collection 'CrystalClear-SM Expert 2.0 r4 (Rigaku, 2009)'
_computing_data_reduction 'CrysAlisPro 1.171.39.46 (Rigaku OD, 2018)'
_computing_molecular_graphics 'shelXle (C.B. Huebschle, rev 1207)'
_computing_publication_material 'enCIFer 2020.3.0 (Allen et al., 2004)'
_computing_structure_refinement 'SHELXL-2018/3 (Sheldrick, 2018)'
_computing_structure_solution 'SHELXS-2018/3 (Sheldrick, 2018)'
_diffrn_ambient_temperature 100
_diffrn_detector_area_resol_mean 13.653
_diffrn_measured_fraction_theta_full 0.981
_diffrn_measured_fraction_theta_max 0.973
_diffrn_measurement_device_type 'Rigaku SCX mini'
_diffrn_measurement_method \w
_diffrn_radiation_type MoK\a
_diffrn_radiation_wavelength 0.71073
_diffrn_reflns_av_R_equivalents 0.0181
_diffrn_reflns_av_unetI/netI 0.0239
_diffrn_reflns_Laue_measured_fraction_full 0.981
_diffrn_reflns_Laue_measured_fraction_max 0.973
_diffrn_reflns_limit_h_max 13
_diffrn_reflns_limit_h_min -14
_diffrn_reflns_limit_k_max 18
_diffrn_reflns_limit_k_min -17
_diffrn_reflns_limit_l_max 8
_diffrn_reflns_limit_l_min -8
_diffrn_reflns_number 11132
_diffrn_reflns_point_group_measured_fraction_full 0.983
_diffrn_reflns_point_group_measured_fraction_max 0.943
_diffrn_reflns_theta_full 25.242
_diffrn_reflns_theta_max 32.242
_diffrn_reflns_theta_min 3.225
_diffrn_source 'fine-focus sealed X-ray tube'
_exptl_absorpt_coefficient_mu 0.312
_exptl_absorpt_correction_T_max 1.00000
_exptl_absorpt_correction_T_min 0.85909
_exptl_absorpt_correction_type multi-scan
_exptl_absorpt_process_details
;
CrysAlisPro 1.171.38.46 (Rigaku Oxford Diffraction, 2015)
Empirical absorption correction using spherical harmonics,
 implemented in SCALE3 ABSPACK scaling algorithm.
;
_exptl_crystal_colour colorless
_exptl_crystal_density_diffrn 1.681
_exptl_crystal_density_method 'not measured'
_exptl_crystal_description block
_exptl_crystal_F_000 340
_exptl_crystal_size_max 0.492
_exptl_crystal_size_mid 0.397
_exptl_crystal_size_min 0.158
_exptl_transmission_factor_max 'not measured'
_exptl_transmission_factor_min 'not measured'
_refine_diff_density_max 0.420
_refine_diff_density_min -0.331
_refine_diff_density_rms 0.048
_refine_ls_abs_structure_details
;
 Refined as an inversion twin.
;
_refine_ls_abs_structure_Flack 0.06(6)
_refine_ls_extinction_method none
_refine_ls_goodness_of_fit_ref 1.055
_refine_ls_hydrogen_treatment mixed
_refine_ls_matrix_type full
_refine_ls_number_parameters 189
_refine_ls_number_reflns 4269
_refine_ls_number_restraints 1
_refine_ls_restrained_S_all 1.055
_refine_ls_R_factor_all 0.0260
_refine_ls_R_factor_gt 0.0243
_refine_ls_shift/su_max 0.001
_refine_ls_shift/su_mean 0.000
_refine_ls_structure_factor_coef Fsqd
_refine_ls_weighting_details 'w=1/[\s^2^(Fo^2^)+(0.0378P)^2^+0.0890P] where P=(Fo^2^+2Fc^2^)/3'
_refine_ls_weighting_scheme calc
_refine_ls_wR_factor_gt 0.0647
_refine_ls_wR_factor_ref 0.0656
_reflns_Friedel_coverage 0.864
_reflns_Friedel_fraction_full 0.985
_reflns_Friedel_fraction_max 0.910
_reflns_number_gt 4123
_reflns_number_total 4269
_reflns_threshold_expression 'I > 2\s(I)'
_cod_data_source_file d1cc02162a2.cif
_cod_data_source_block new-yk426-2
_cod_depositor_comments
;
The following automatic conversions were performed:

data item '_atom_sites_solution_secondary' value 'diffmap' was
changed to 'difmap'.

Automatic conversion script
Id: cif_fix_values 7556 2019-12-06 15:28:31Z antanas 

 Adding full bibliography for 7128310--7128311.cif.
;
_cod_original_sg_symbol_H-M 'P 21'
_cod_database_code 7128310
_shelx_shelxl_version_number 2018/3
_shelx_space_group_comment
;
The symmetry employed for this shelxl refinement is uniquely defined
by the following loop, which should always be used as a source of
symmetry information in preference to the above space-group names.
They are only intended as comments.
;
_shelx_estimated_absorpt_t_min 0.862
_shelx_estimated_absorpt_t_max 0.952

loop_
_space_group_symop_operation_xyz
'x, y, z'
'-x, y+1/2, -z'

loop_
_atom_site_label
_atom_site_type_symbol
_atom_site_fract_x
_atom_site_fract_y
_atom_site_fract_z
_atom_site_U_iso_or_equiv
_atom_site_adp_type
_atom_site_occupancy
_atom_site_site_symmetry_order
_atom_site_calc_flag
_atom_site_refinement_flags_posn
_atom_site_refinement_flags_adp
_atom_site_refinement_flags_occupancy
_atom_site_disorder_assembly
_atom_site_disorder_group
S1 S 0.49878(3) 0.33038(3) 0.22801(6) 0.00717(7) Uani 1 1 d . . . . .
N1 N 0.39309(16) 0.50964(11) 0.6995(3) 0.0107(3) Uani 1 1 d . . . . .
H1A H 0.417984 0.483781 0.857537 0.016 Uiso 1 1 calc R U . . .
H1B H 0.429190 0.576739 0.705474 0.016 Uiso 1 1 calc R U . . .
H1C H 0.434346 0.467863 0.610309 0.016 Uiso 1 1 calc R U . . .
C1 C 0.18125(18) 0.54552(13) 0.3068(3) 0.0109(3) Uani 1 1 d . . . . .
O2 O 0.46717(11) 0.33248(12) 0.46407(18) 0.01250(19) Uani 1 1 d . . . . .
N2 N 0.42472(16) 0.15411(11) 0.7135(3) 0.0106(3) Uani 1 1 d . . . . .
H2A H 0.455148 0.200714 0.619043 0.016 Uiso 1 1 calc R U . . .
H2B H 0.465323 0.089339 0.707074 0.016 Uiso 1 1 calc R U . . .
H2C H 0.456214 0.177057 0.874651 0.016 Uiso 1 1 calc R U . . .
C2 C 0.22692(19) 0.51051(14) 0.5778(3) 0.0130(3) Uani 1 1 d . . . . .
H2D H 0.182520 0.559300 0.669142 0.016 Uiso 1 1 calc R U . . .
H2DE H 0.186796 0.438689 0.585169 0.016 Uiso 1 1 calc R U . . .
O3 O 0.58295(14) 0.42761(9) 0.2078(2) 0.0117(2) Uani 1 1 d . . . . .
N3 N -0.14269(16) 0.36861(12) 0.1719(3) 0.0135(3) Uani 1 1 d . . . . .
H3A H -0.235381 0.384510 0.177576 0.020 Uiso 1 1 calc R U . . .
H3B H -0.086537 0.428741 0.193690 0.020 Uiso 1 1 calc R U . . .
H3C H -0.095538 0.321704 0.295478 0.020 Uiso 1 1 calc R U . . .
C3 C 0.20344(19) 0.10094(13) 0.3532(3) 0.0120(3) Uani 1 1 d . . . . .
O4 O 0.58789(14) 0.23562(9) 0.2167(2) 0.0119(2) Uani 1 1 d . . . . .
C4 C 0.25822(19) 0.14636(14) 0.6156(3) 0.0125(3) Uani 1 1 d . . . . .
H4A H 0.213887 0.217502 0.613501 0.015 Uiso 1 1 calc R U . . .
H4AB H 0.224489 0.100419 0.726459 0.015 Uiso 1 1 calc R U . . .
O5 O 0.27897(14) 0.57119(11) 0.2179(2) 0.0144(2) Uani 1 1 d . . . . .
O6 O 0.03737(14) 0.54634(11) 0.1896(2) 0.0155(2) Uani 1 1 d . . . . .
C6 C -0.00973(16) 0.31400(12) -0.1163(3) 0.0115(3) Uani 1 1 d . . . . .
O7 O 0.29017(15) 0.07738(11) 0.2439(2) 0.0157(3) Uani 1 1 d . . . . .
C7 C -0.16001(15) 0.32107(16) -0.0746(3) 0.0132(3) Uani 1 1 d . . . . .
H7A H -0.231113 0.364478 -0.208825 0.016 Uiso 1 1 calc R U . . .
H7AB H -0.203576 0.249242 -0.084317 0.016 Uiso 1 1 calc R U . . .
O8 O 0.05661(15) 0.09188(12) 0.2633(3) 0.0207(3) Uani 1 1 d . . . . .
H8 H 0.0264(9) 0.074(2) 0.098(5) 0.031 Uiso 1 1 calc R U . . .
O9 O 0.10777(12) 0.31782(12) 0.0924(2) 0.0160(2) Uani 1 1 d . . . . .
H9 H 0.192(2) 0.317(2) 0.0567(10) 0.024 Uiso 1 1 calc R U . . .
O10 O -0.00351(14) 0.30510(11) -0.3246(2) 0.0187(3) Uani 1 1 d . . . . .
O1 O 0.35466(11) 0.32894(12) 0.00958(18) 0.01147(18) Uani 1 1 d . . . . .

loop_
_atom_site_aniso_label
_atom_site_aniso_U_11
_atom_site_aniso_U_22
_atom_site_aniso_U_33
_atom_site_aniso_U_23
_atom_site_aniso_U_13
_atom_site_aniso_U_12
S1 0.00720(13) 0.00694(13) 0.00780(14) 0.00014(14) 0.00315(10) 0.00002(13)
N1 0.0118(6) 0.0110(6) 0.0082(6) 0.0014(4) 0.0019(5) 0.0004(5)
C1 0.0121(7) 0.0078(6) 0.0115(6) 0.0005(5) 0.0026(5) -0.0001(5)
O2 0.0166(5) 0.0137(4) 0.0091(4) 0.0007(5) 0.0069(4) -0.0006(5)
N2 0.0115(6) 0.0107(6) 0.0093(6) -0.0001(5) 0.0030(5) 0.0018(5)
C2 0.0087(7) 0.0176(8) 0.0128(7) 0.0026(5) 0.0037(6) -0.0006(5)
O3 0.0119(6) 0.0079(5) 0.0168(6) -0.0004(4) 0.0071(5) -0.0028(4)
N3 0.0097(6) 0.0174(6) 0.0142(6) -0.0002(5) 0.0053(5) -0.0012(5)
C3 0.0125(7) 0.0103(7) 0.0135(7) -0.0006(5) 0.0050(6) -0.0025(5)
O4 0.0119(5) 0.0089(5) 0.0151(6) -0.0005(4) 0.0050(5) 0.0022(4)
C4 0.0118(7) 0.0145(7) 0.0120(7) -0.0023(6) 0.0050(5) -0.0008(6)
O5 0.0115(6) 0.0179(6) 0.0134(6) 0.0039(4) 0.0038(5) -0.0009(4)
O6 0.0097(5) 0.0197(6) 0.0153(6) 0.0030(5) 0.0020(4) 0.0000(4)
C6 0.0105(6) 0.0096(8) 0.0146(6) 0.0001(5) 0.0043(5) 0.0004(5)
O7 0.0138(6) 0.0206(6) 0.0133(6) -0.0032(4) 0.0055(5) 0.0020(5)
C7 0.0092(5) 0.0152(7) 0.0152(6) -0.0027(6) 0.0043(5) -0.0003(6)
O8 0.0114(6) 0.0340(8) 0.0171(6) -0.0083(5) 0.0055(5) -0.0075(5)
O9 0.0078(4) 0.0266(7) 0.0137(5) -0.0002(5) 0.0041(4) 0.0015(5)
O10 0.0163(5) 0.0263(8) 0.0133(5) -0.0004(4) 0.0049(4) 0.0031(5)
O1 0.0079(4) 0.0160(4) 0.0092(4) -0.0006(5) 0.0014(3) -0.0002(5)

loop_
_atom_type_symbol
_atom_type_description
_atom_type_scat_dispersion_real
_atom_type_scat_dispersion_imag
_atom_type_scat_source
C C 0.0033 0.0016 'International Tables Vol C Tables 4.2.6.8 and 6.1.1.4'
H H 0.0000 0.0000 'International Tables Vol C Tables 4.2.6.8 and 6.1.1.4'
N N 0.0061 0.0033 'International Tables Vol C Tables 4.2.6.8 and 6.1.1.4'
O O 0.0106 0.0060 'International Tables Vol C Tables 4.2.6.8 and 6.1.1.4'
S S 0.1246 0.1234 'International Tables Vol C Tables 4.2.6.8 and 6.1.1.4'

loop_
_geom_angle_atom_site_label_1
_geom_angle_atom_site_label_2
_geom_angle_atom_site_label_3
_geom_angle
_geom_angle_site_symmetry_1
_geom_angle_site_symmetry_3
_geom_angle_publ_flag
O4 S1 O2 110.70(8) . . ?
O4 S1 O3 109.70(6) . . ?
O2 S1 O3 109.79(8) . . ?
O4 S1 O1 108.75(8) . . ?
O2 S1 O1 110.27(6) . . ?
O3 S1 O1 107.57(8) . . ?
O5 C1 O6 125.88(16) . . ?
O5 C1 C2 120.28(14) . . ?
O6 C1 C2 113.83(14) . . ?
N1 C2 C1 110.99(14) . . ?
O7 C3 O8 125.82(16) . . ?
O7 C3 C4 122.38(15) . . ?
O8 C3 C4 111.80(14) . . ?
N2 C4 C3 110.52(14) . . ?
O10 C6 O9 125.13(14) . . ?
O10 C6 C7 121.60(14) . . ?
O9 C6 C7 113.26(13) . . ?
N3 C7 C6 111.78(12) . . ?

loop_
_geom_bond_atom_site_label_1
_geom_bond_atom_site_label_2
_geom_bond_distance
_geom_bond_site_symmetry_2
_geom_bond_publ_flag
S1 O4 1.4780(12) . ?
S1 O2 1.4787(10) . ?
S1 O3 1.4895(12) . ?
S1 O1 1.4917(10) . ?
N1 C2 1.479(2) . ?
C1 O5 1.242(2) . ?
C1 O6 1.289(2) . ?
C1 C2 1.520(2) . ?
N2 C4 1.478(2) . ?
N3 C7 1.486(2) . ?
C3 O7 1.227(2) . ?
C3 O8 1.306(2) . ?
C3 C4 1.517(2) . ?
C6 O10 1.2163(19) . ?
C6 O9 1.3160(18) . ?
C6 C7 1.522(2) . ?
